data_4109698
loop_
_publ_author_name
'Gregory J. McManus'
'John J. Perry'
'Mark Perry'
'Brian D. Wagner'
'Michael J. Zaworotko'

_publ_section_title
;
 Exciplex Fluorescence as a Diagnostic Probe of Structure in Coordination
 Polymers of Zn2+and 4,4'-Bipyridine Containing Intercalated Pyrene and
 Enclathrated Aromatic Solvent Guests
;
_journal_name_full 'Journal of the American Chemical Society'
_journal_page_first 9094
_journal_page_last 9101
_journal_paper_doi 10.1021/ja071271d
_journal_volume 129
_journal_year 2007
_chemical_formula_sum 'C70 H54 N10 O12 Zn2'
_chemical_formula_weight 1357.97
_chemical_name_systematic
; 
 ? 
;
_space_group_IT_number 2
_symmetry_cell_setting triclinic
_symmetry_space_group_name_Hall '-P 1'
_symmetry_space_group_name_H-M 'P -1'
_atom_sites_solution_hydrogens geom
_atom_sites_solution_primary direct
_atom_sites_solution_secondary difmap
_audit_creation_method SHELXL-97
_cell_angle_alpha 88.393(2)
_cell_angle_beta 73.2150(10)
_cell_angle_gamma 87.949(2)
_cell_formula_units_Z 2
_cell_length_a 11.3718(9)
_cell_length_b 15.1633(12)
_cell_length_c 17.9472(15)
_cell_measurement_reflns_used 8260
_cell_measurement_temperature 100(2)
_cell_measurement_theta_max 28.25
_cell_measurement_theta_min 2.29
_cell_volume 2960.5(4)
_computing_cell_refinement 'Bruker SMART'
_computing_data_collection 'Bruker SMART'
_computing_data_reduction 'Bruker SAINT'
_computing_molecular_graphics 'Bruker SHELXTL'
_computing_publication_material 'Bruker SHELXTL'
_computing_structure_refinement 'SHELXL-97 (Sheldrick, 1997)'
_computing_structure_solution 'SHELXS-97 (Sheldrick, 1990)'
_diffrn_ambient_temperature 100(2)
_diffrn_measured_fraction_theta_full 0.980
_diffrn_measured_fraction_theta_max 0.894
_diffrn_measurement_device_type 'CCD area detector'
_diffrn_measurement_method 'phi and omega scans'
_diffrn_radiation_monochromator graphite
_diffrn_radiation_source 'fine-focus sealed tube'
_diffrn_radiation_type MoK\a
_diffrn_radiation_wavelength 0.71073
_diffrn_reflns_av_R_equivalents 0.0236
_diffrn_reflns_av_sigmaI/netI 0.0575
_diffrn_reflns_limit_h_max 15
_diffrn_reflns_limit_h_min -14
_diffrn_reflns_limit_k_max 19
_diffrn_reflns_limit_k_min -18
_diffrn_reflns_limit_l_max 23
_diffrn_reflns_limit_l_min -17
_diffrn_reflns_number 18083
_diffrn_reflns_theta_full 26.00
_diffrn_reflns_theta_max 28.26
_diffrn_reflns_theta_min 1.19
_exptl_absorpt_coefficient_mu 0.888
_exptl_absorpt_correction_T_max 1.000
_exptl_absorpt_correction_T_min 0.800
_exptl_absorpt_correction_type multi-scan
_exptl_absorpt_process_details 'Saint, 1995, Bruker Axs'
_exptl_crystal_colour yellow
_exptl_crystal_density_diffrn 1.523
_exptl_crystal_description needle
_exptl_crystal_F_000 1400
_exptl_crystal_size_max 0.30
_exptl_crystal_size_mid 0.10
_exptl_crystal_size_min 0.10
_refine_diff_density_max 0.685
_refine_diff_density_min -0.386
_refine_diff_density_rms 0.081
_refine_ls_extinction_method none
_refine_ls_goodness_of_fit_ref 0.975
_refine_ls_hydrogen_treatment constr
_refine_ls_matrix_type full
_refine_ls_number_parameters 849
_refine_ls_number_reflns 13118
_refine_ls_number_restraints 0
_refine_ls_restrained_S_all 0.975
_refine_ls_R_factor_all 0.0574
_refine_ls_R_factor_gt 0.0418
_refine_ls_shift/su_max 0.004
_refine_ls_shift/su_mean 0.000
_refine_ls_structure_factor_coef Fsqd
_refine_ls_weighting_details 'calc w=1/[\s^2^(Fo^2^)+(0.0600P)^2^+0.5657P] where P=(Fo^2^+2Fc^2^)/3'
_refine_ls_weighting_scheme calc
_refine_ls_wR_factor_gt 0.1034
_refine_ls_wR_factor_ref 0.1134
_reflns_number_gt 10269
_reflns_number_total 13118
_reflns_threshold_expression >2sigma(I)
_cod_data_source_file ja071271dsi20070513_114621.cif
_cod_data_source_block jp149
_cod_database_code 4109698

loop_
_symmetry_equiv_pos_as_xyz
'x, y, z'
'-x, -y, -z'

loop_
_atom_site_label
_atom_site_type_symbol
_atom_site_fract_x
_atom_site_fract_y
_atom_site_fract_z
_atom_site_U_iso_or_equiv
_atom_site_adp_type
_atom_site_occupancy
_atom_site_symmetry_multiplicity
_atom_site_calc_flag
_atom_site_refinement_flags
Zn1 Zn 0.41515(2) 0.257594(17) 1.094151(15) 0.01305(7) Uani 1 1 d .
Zn2 Zn 0.54428(2) 0.244366(16) 0.442745(15) 0.01216(7) Uani 1 1 d .
O1 O 0.43484(18) 0.09578(15) 1.09208(10) 0.0392(5) Uani 1 1 d .
O2 O 0.36617(17) 0.16702(12) 1.19678(12) 0.0337(5) Uani 1 1 d .
O3 O 0.35768(15) 0.35107(11) 1.19575(10) 0.0225(4) Uani 1 1 d .
O4 O 0.42009(16) 0.40885(12) 1.08067(10) 0.0238(4) Uani 1 1 d .
O5 O 0.3883(2) 0.02443(13) 1.20182(13) 0.0455(6) Uani 1 1 d .
O6 O 0.36648(18) 0.49393(12) 1.18080(12) 0.0319(5) Uani 1 1 d .
O7 O 0.58161(16) 0.33454(11) 0.33922(10) 0.0223(4) Uani 1 1 d .
O8 O 0.53955(16) 0.39778(11) 0.44970(9) 0.0219(4) Uani 1 1 d .
O9 O 0.59575(16) 0.15174(11) 0.32825(11) 0.0262(4) Uani 1 1 d .
O10 O 0.53351(16) 0.10028(12) 0.44570(10) 0.0248(4) Uani 1 1 d .
O11 O 0.57019(18) 0.47780(11) 0.34392(11) 0.0306(4) Uani 1 1 d .
O12 O 0.55451(17) 0.01318(11) 0.34850(11) 0.0275(4) Uani 1 1 d .
N1 N 0.46704(17) 0.24797(12) 0.96934(11) 0.0141(4) Uani 1 1 d .
N2 N 0.50250(17) 0.24595(12) 0.56801(11) 0.0137(4) Uani 1 1 d .
N3 N 0.22461(17) 0.26686(12) 1.09589(11) 0.0155(4) Uani 1 1 d .
N4 N 0.59906(17) 0.25754(12) 1.09861(11) 0.0144(4) Uani 1 1 d .
N5 N 0.35781(17) 0.24447(12) 0.44170(11) 0.0142(4) Uani 1 1 d .
N6 N 0.73609(17) 0.23891(12) 0.43628(11) 0.0146(4) Uani 1 1 d .
N7 N 0.38114(18) 0.42006(13) 1.15357(12) 0.0178(4) Uani 1 1 d .
N8 N 0.39627(18) 0.09298(13) 1.16495(11) 0.0179(4) Uani 1 1 d .
N9 N 0.56149(18) 0.08647(13) 0.37287(12) 0.0187(4) Uani 1 1 d .
N10 N 0.56339(17) 0.40549(12) 0.37654(11) 0.0154(4) Uani 1 1 d .
C1 C 0.4546(2) 0.17284(15) 0.93447(14) 0.0177(5) Uani 1 1 d .
H8 H 0.4386 0.1203 0.9653 0.021 Uiso 1 1 calc R
C2 C 0.4639(2) 0.16817(15) 0.85648(13) 0.0174(5) Uani 1 1 d .
H10 H 0.4554 0.1134 0.8344 0.021 Uiso 1 1 calc R
C3 C 0.4861(2) 0.24495(15) 0.80998(13) 0.0147(5) Uani 1 1 d .
C4 C 0.5030(2) 0.32156(15) 0.84551(13) 0.0157(5) Uani 1 1 d .
H3 H 0.5213 0.3747 0.8157 0.019 Uiso 1 1 calc R
C5 C 0.4934(2) 0.32093(15) 0.92389(13) 0.0146(5) Uani 1 1 d .
H1 H 0.5059 0.3742 0.9468 0.017 Uiso 1 1 calc R
C6 C 0.5242(2) 0.17188(15) 0.60486(14) 0.0172(5) Uani 1 1 d .
H5 H 0.5436 0.1190 0.5761 0.021 Uiso 1 1 calc R
C7 C 0.5196(2) 0.16844(15) 0.68314(14) 0.0187(5) Uani 1 1 d .
H28 H 0.5366 0.1144 0.7067 0.022 Uiso 1 1 calc R
C8 C 0.4900(2) 0.24465(14) 0.72661(12) 0.0136(5) Uani 1 1 d .
C9 C 0.4655(2) 0.32125(15) 0.68812(13) 0.0156(5) Uani 1 1 d .
H7 H 0.4442 0.3748 0.7157 0.019 Uiso 1 1 calc R
C10 C 0.4719(2) 0.31945(15) 0.61039(13) 0.0157(5) Uani 1 1 d .
H11 H 0.4540 0.3723 0.5857 0.019 Uiso 1 1 calc R
C11 C 0.1868(2) 0.28820(16) 1.03319(14) 0.0201(5) Uani 1 1 d .
H39 H 0.2474 0.3028 0.9861 0.024 Uiso 1 1 calc R
C12 C 0.0656(2) 0.29017(15) 1.03305(14) 0.0184(5) Uani 1 1 d .
H2 H 0.0445 0.3054 0.9868 0.022 Uiso 1 1 calc R
C13 C -0.0259(2) 0.26961(14) 1.10137(13) 0.0145(5) Uani 1 1 d .
C14 C 0.0123(2) 0.25106(17) 1.16741(13) 0.0200(5) Uani 1 1 d .
H15 H -0.0465 0.2392 1.2159 0.024 Uiso 1 1 calc R
C15 C 0.1355(2) 0.25002(17) 1.16220(14) 0.0210(5) Uani 1 1 d .
H12 H 0.1590 0.2367 1.2080 0.025 Uiso 1 1 calc R
C16 C 0.6274(2) 0.27598(15) 1.16433(13) 0.0160(5) Uani 1 1 d .
H20 H 0.5620 0.2867 1.2102 0.019 Uiso 1 1 calc R
C17 C 0.7463(2) 0.28017(15) 1.16843(13) 0.0159(5) Uani 1 1 d .
H13 H 0.7615 0.2927 1.2163 0.019 Uiso 1 1 calc R
C18 C 0.8444(2) 0.26584(14) 1.10159(13) 0.0135(4) Uani 1 1 d .
C19 C 0.8143(2) 0.24610(16) 1.03413(13) 0.0177(5) Uani 1 1 d .
H16 H 0.8778 0.2353 0.9873 0.021 Uiso 1 1 calc R
C20 C 0.6938(2) 0.24212(16) 1.03487(13) 0.0185(5) Uani 1 1 d .
H21 H 0.6763 0.2278 0.9881 0.022 Uiso 1 1 calc R
C21 C 0.2631(2) 0.24782(15) 0.50710(13) 0.0163(5) Uani 1 1 d .
H18 H 0.2807 0.2544 0.5552 0.020 Uiso 1 1 calc R
C22 C 0.1424(2) 0.24225(15) 0.50817(13) 0.0173(5) Uani 1 1 d .
H23 H 0.0791 0.2453 0.5561 0.021 Uiso 1 1 calc R
C23 C 0.1127(2) 0.23218(14) 0.43887(13) 0.0142(5) Uani 1 1 d .
C24 C 0.2104(2) 0.22655(16) 0.37118(14) 0.0196(5) Uani 1 1 d .
H17 H 0.1954 0.2181 0.3225 0.023 Uiso 1 1 calc R
C25 C 0.3294(2) 0.23324(16) 0.37489(14) 0.0187(5) Uani 1 1 d .
H25 H 0.3945 0.2297 0.3279 0.022 Uiso 1 1 calc R
C26 C 0.7747(2) 0.28324(15) 0.48795(14) 0.0168(5) Uani 1 1 d .
H6 H 0.7160 0.3183 0.5246 0.020 Uiso 1 1 calc R
C27 C 0.8944(2) 0.28099(15) 0.49102(14) 0.0175(5) Uani 1 1 d .
H4 H 0.9159 0.3129 0.5297 0.021 Uiso 1 1 calc R
C28 C 0.9840(2) 0.23168(15) 0.43720(13) 0.0139(5) Uani 1 1 d .
C29 C 0.9445(2) 0.18614(15) 0.38241(13) 0.0159(5) Uani 1 1 d .
H29 H 1.0017 0.1520 0.3441 0.019 Uiso 1 1 calc R
C30 C 0.8222(2) 0.19096(15) 0.38412(13) 0.0159(5) Uani 1 1 d .
H14 H 0.7975 0.1589 0.3467 0.019 Uiso 1 1 calc R
C31 C -0.0751(2) 0.77083(16) 0.20348(15) 0.0240(6) Uani 1 1 d .
C32 C 0.0452(2) 0.79906(16) 0.17521(15) 0.0238(6) Uani 1 1 d .
H32 H 0.0654 0.8403 0.1330 0.029 Uiso 1 1 calc R
C33 C 0.1361(2) 0.76810(16) 0.20756(15) 0.0242(6) Uani 1 1 d .
H33 H 0.2172 0.7889 0.1874 0.029 Uiso 1 1 calc R
C34 C 0.1108(2) 0.70712(16) 0.26901(14) 0.0207(5) Uani 1 1 d .
C35 C -0.0093(2) 0.67963(16) 0.29802(14) 0.0217(5) Uani 1 1 d .
H35 H -0.0294 0.6389 0.3407 0.026 Uiso 1 1 calc R
C36 C -0.1007(2) 0.71063(16) 0.26587(15) 0.0231(6) Uani 1 1 d .
H36 H -0.1820 0.6905 0.2867 0.028 Uiso 1 1 calc R
C37 C -0.1742(3) 0.80300(19) 0.16824(18) 0.0338(7) Uani 1 1 d .
H37A H -0.2173 0.7524 0.1571 0.051 Uiso 1 1 calc R
H37B H -0.1372 0.8358 0.1198 0.051 Uiso 1 1 calc R
H37C H -0.2327 0.8417 0.2048 0.051 Uiso 1 1 calc R
C38 C 0.2098(2) 0.67201(19) 0.30242(16) 0.0300(6) Uani 1 1 d .
H38A H 0.2684 0.6353 0.2639 0.045 Uiso 1 1 calc R
H38B H 0.1732 0.6364 0.3493 0.045 Uiso 1 1 calc R
H38C H 0.2527 0.7213 0.3160 0.045 Uiso 1 1 calc R
C41 C 0.0945(2) 0.46098(15) 0.40127(15) 0.0225(5) Uani 1 1 d .
C42 C 0.2142(2) 0.45977(16) 0.41328(16) 0.0258(6) Uani 1 1 d .
H42 H 0.2838 0.4434 0.3716 0.031 Uiso 1 1 calc R
C43 C 0.2304(2) 0.48113(16) 0.48172(16) 0.0252(6) Uani 1 1 d .
H43 H 0.3109 0.4786 0.4875 0.030 Uiso 1 1 calc R
C44 C 0.1282(2) 0.50782(15) 0.54654(15) 0.0216(5) Uani 1 1 d .
C45 C 0.0085(2) 0.51163(15) 0.53638(14) 0.0186(5) Uani 1 1 d .
C46 C 0.1422(3) 0.53208(17) 0.61772(16) 0.0278(6) Uani 1 1 d .
H46 H 0.2215 0.5289 0.6254 0.033 Uiso 1 1 calc R
C47 C 0.0423(3) 0.56072(17) 0.67740(16) 0.0298(6) Uani 1 1 d .
H47 H 0.0542 0.5787 0.7249 0.036 Uiso 1 1 calc R
C48 C -0.0751(3) 0.56336(16) 0.66847(16) 0.0275(6) Uani 1 1 d .
H48 H -0.1430 0.5820 0.7104 0.033 Uiso 1 1 calc R
C51 C 1.1550(2) 0.53689(16) 0.07208(15) 0.0241(6) Uani 1 1 d .
H51 H 1.2264 0.5489 0.0869 0.029 Uiso 1 1 calc R
C52 C 1.0447(2) 0.53817(16) 0.12600(14) 0.0237(6) Uani 1 1 d .
H52 H 1.0401 0.5516 0.1782 0.028 Uiso 1 1 calc R
C53 C 0.9328(2) 0.51984(15) 0.10723(14) 0.0202(5) Uani 1 1 d .
C54 C 0.8171(2) 0.51963(16) 0.16282(15) 0.0242(6) Uani 1 1 d .
H54 H 0.8101 0.5324 0.2155 0.029 Uiso 1 1 calc R
C55 C 0.7130(2) 0.50092(16) 0.14143(15) 0.0247(6) Uani 1 1 d .
H55 H 0.6355 0.5001 0.1799 0.030 Uiso 1 1 calc R
C56 C 0.7200(2) 0.48346(16) 0.06528(16) 0.0236(6) Uani 1 1 d .
H56 H 0.6472 0.4720 0.0517 0.028 Uiso 1 1 calc R
C57 C 0.8336(2) 0.48243(15) 0.00764(14) 0.0199(5) Uani 1 1 d .
C58 C 0.9414(2) 0.50029(15) 0.02880(13) 0.0183(5) Uani 1 1 d .
C61 C 1.2214(2) 0.98961(16) 0.41404(16) 0.0264(6) Uani 1 1 d .
H61 H 1.3081 0.9910 0.3926 0.032 Uiso 1 1 calc R
C62 C 1.1526(3) 0.96743(18) 0.36870(17) 0.0314(7) Uani 1 1 d .
H62 H 1.1920 0.9528 0.3161 0.038 Uiso 1 1 calc R
C63 C 1.0217(3) 0.96509(16) 0.39708(15) 0.0258(6) Uani 1 1 d .
C64 C 0.9644(2) 0.98846(16) 0.47484(15) 0.0205(5) Uani 1 1 d .
C65 C 0.8326(3) 0.98850(16) 0.50551(17) 0.0268(6) Uani 1 1 d .
C66 C 0.7639(3) 0.96741(17) 0.45568(18) 0.0315(7) Uani 1 1 d .
H66 H 0.6768 0.9680 0.4744 0.038 Uiso 1 1 calc R
C67 C 0.8219(3) 0.94575(18) 0.37943(18) 0.0343(7) Uani 1 1 d .
H67 H 0.7730 0.9320 0.3466 0.041 Uiso 1 1 calc R
C68 C 0.9478(3) 0.94337(18) 0.34907(17) 0.0324(7) Uani 1 1 d .
H68 H 0.9849 0.9273 0.2965 0.039 Uiso 1 1 calc R
C71 C 1.1787(3) 0.01179(17) 0.05731(18) 0.0320(7) Uani 1 1 d .
H71 H 1.2569 0.0126 0.0664 0.038 Uiso 1 1 calc R
C72 C 1.0768(3) 0.02891(18) 0.11654(17) 0.0333(7) Uani 1 1 d .
H72 H 1.0848 0.0421 0.1662 0.040 Uiso 1 1 calc R
C73 C 0.9571(3) 0.02765(16) 0.10597(16) 0.0267(6) Uani 1 1 d .
C74 C 0.8483(3) 0.04483(17) 0.16632(17) 0.0364(7) Uani 1 1 d .
H74 H 0.8534 0.0580 0.2167 0.044 Uiso 1 1 calc R
C75 C 0.7346(3) 0.04287(18) 0.15343(18) 0.0368(8) Uani 1 1 d .
H75 H 0.6627 0.0543 0.1951 0.044 Uiso 1 1 calc R
C76 C 0.7239(3) 0.02472(17) 0.08130(18) 0.0321(7) Uani 1 1 d .
H76 H 0.6447 0.0238 0.0737 0.039 Uiso 1 1 calc R
C77 C 0.8282(2) 0.00746(16) 0.01871(16) 0.0254(6) Uani 1 1 d .
C78 C 0.9456(2) 0.00884(15) 0.03139(15) 0.0220(5) Uani 1 1 d .

loop_
_atom_site_aniso_label
_atom_site_aniso_U_11
_atom_site_aniso_U_22
_atom_site_aniso_U_33
_atom_site_aniso_U_23
_atom_site_aniso_U_13
_atom_site_aniso_U_12
Zn1 0.00891(14) 0.01760(14) 0.01363(14) -0.00045(10) -0.00470(10) -0.00120(10)
Zn2 0.00904(14) 0.01411(13) 0.01414(14) 0.00056(10) -0.00458(10) -0.00121(10)
O1 0.0327(12) 0.0703(15) 0.0166(9) 0.0018(10) -0.0077(8) -0.0232(11)
O2 0.0210(10) 0.0296(10) 0.0497(13) -0.0166(9) -0.0082(9) 0.0050(8)
O3 0.0177(9) 0.0254(9) 0.0258(9) 0.0047(8) -0.0086(7) -0.0031(7)
O4 0.0190(9) 0.0329(10) 0.0183(9) -0.0032(8) -0.0034(7) -0.0001(8)
O5 0.0407(13) 0.0305(11) 0.0573(15) 0.0248(10) -0.0038(11) 0.0013(9)
O6 0.0334(11) 0.0226(10) 0.0416(12) -0.0158(9) -0.0124(9) -0.0012(8)
O7 0.0210(9) 0.0212(9) 0.0238(9) -0.0092(7) -0.0043(7) -0.0004(7)
O8 0.0225(9) 0.0305(10) 0.0120(8) -0.0001(7) -0.0041(7) -0.0011(7)
O9 0.0199(10) 0.0206(9) 0.0406(11) 0.0110(8) -0.0134(8) -0.0065(7)
O10 0.0225(10) 0.0316(10) 0.0223(9) -0.0109(8) -0.0090(7) 0.0050(8)
O11 0.0381(12) 0.0188(9) 0.0357(11) 0.0109(8) -0.0128(9) -0.0029(8)
O12 0.0360(11) 0.0177(9) 0.0302(10) -0.0085(8) -0.0107(9) -0.0043(8)
N1 0.0098(9) 0.0184(10) 0.0155(9) -0.0003(8) -0.0058(7) -0.0006(7)
N2 0.0103(9) 0.0160(9) 0.0158(9) 0.0004(8) -0.0053(7) -0.0016(7)
N3 0.0112(10) 0.0190(10) 0.0166(10) -0.0015(8) -0.0043(8) -0.0018(8)
N4 0.0124(10) 0.0166(9) 0.0145(9) -0.0011(8) -0.0042(7) 0.0007(7)
N5 0.0118(10) 0.0165(9) 0.0152(9) 0.0003(8) -0.0054(7) -0.0006(7)
N6 0.0120(10) 0.0170(9) 0.0149(9) 0.0024(8) -0.0037(8) -0.0030(8)
N7 0.0119(10) 0.0204(10) 0.0229(11) -0.0054(9) -0.0075(8) -0.0006(8)
N8 0.0152(10) 0.0216(10) 0.0182(10) 0.0011(8) -0.0067(8) -0.0008(8)
N9 0.0146(10) 0.0173(10) 0.0272(11) -0.0031(9) -0.0106(8) -0.0001(8)
N10 0.0136(10) 0.0153(10) 0.0175(10) 0.0005(8) -0.0050(8) 0.0005(8)
C1 0.0196(13) 0.0154(11) 0.0191(12) 0.0005(9) -0.0072(10) -0.0016(9)
C2 0.0212(13) 0.0149(11) 0.0181(12) -0.0003(9) -0.0086(10) -0.0008(9)
C3 0.0126(11) 0.0168(11) 0.0155(11) -0.0008(9) -0.0054(9) 0.0005(9)
C4 0.0151(12) 0.0151(11) 0.0169(11) 0.0002(9) -0.0043(9) -0.0007(9)
C5 0.0104(11) 0.0168(11) 0.0176(11) -0.0029(9) -0.0054(9) -0.0015(9)
C6 0.0196(13) 0.0145(11) 0.0192(12) -0.0022(9) -0.0079(10) -0.0028(9)
C7 0.0239(13) 0.0156(11) 0.0181(12) 0.0017(9) -0.0083(10) -0.0034(10)
C8 0.0120(11) 0.0159(11) 0.0130(11) 0.0021(9) -0.0038(8) -0.0037(9)
C9 0.0159(12) 0.0157(11) 0.0159(11) -0.0007(9) -0.0058(9) -0.0002(9)
C10 0.0122(11) 0.0174(11) 0.0175(11) 0.0016(9) -0.0043(9) 0.0001(9)
C11 0.0130(12) 0.0261(13) 0.0202(12) 0.0048(10) -0.0034(9) -0.0034(10)
C12 0.0152(12) 0.0233(12) 0.0180(12) 0.0063(10) -0.0073(9) -0.0017(10)
C13 0.0096(11) 0.0153(11) 0.0189(11) -0.0025(9) -0.0044(9) -0.0006(9)
C14 0.0148(12) 0.0350(14) 0.0103(11) -0.0016(10) -0.0035(9) -0.0024(10)
C15 0.0141(12) 0.0365(14) 0.0140(11) -0.0021(10) -0.0065(9) -0.0016(10)
C16 0.0128(12) 0.0211(12) 0.0139(11) -0.0008(9) -0.0036(9) 0.0000(9)
C17 0.0150(12) 0.0203(12) 0.0139(11) -0.0010(9) -0.0063(9) -0.0018(9)
C18 0.0111(11) 0.0152(11) 0.0150(11) 0.0006(9) -0.0051(9) -0.0002(9)
C19 0.0122(12) 0.0268(13) 0.0134(11) -0.0029(10) -0.0022(9) -0.0001(9)
C20 0.0154(12) 0.0267(13) 0.0139(11) -0.0047(10) -0.0046(9) 0.0012(10)
C21 0.0149(12) 0.0205(12) 0.0149(11) -0.0011(9) -0.0065(9) -0.0002(9)
C22 0.0119(11) 0.0244(12) 0.0148(11) -0.0010(10) -0.0028(9) 0.0002(9)
C23 0.0124(11) 0.0139(11) 0.0175(11) 0.0023(9) -0.0061(9) -0.0015(9)
C24 0.0157(12) 0.0299(13) 0.0137(11) -0.0011(10) -0.0052(9) -0.0003(10)
C25 0.0129(12) 0.0284(13) 0.0154(11) 0.0012(10) -0.0052(9) -0.0011(10)
C26 0.0114(11) 0.0160(11) 0.0231(12) -0.0041(10) -0.0049(9) 0.0001(9)
C27 0.0159(12) 0.0180(11) 0.0196(12) -0.0021(10) -0.0065(9) -0.0021(9)
C28 0.0117(11) 0.0159(11) 0.0148(11) 0.0033(9) -0.0050(9) -0.0007(9)
C29 0.0135(12) 0.0174(11) 0.0161(11) -0.0008(9) -0.0030(9) -0.0012(9)
C30 0.0134(11) 0.0198(12) 0.0149(11) -0.0016(9) -0.0043(9) -0.0021(9)
C31 0.0261(14) 0.0210(13) 0.0266(13) -0.0086(11) -0.0094(11) 0.0004(10)
C32 0.0290(15) 0.0205(12) 0.0204(13) -0.0022(10) -0.0044(11) -0.0025(11)
C33 0.0228(14) 0.0246(13) 0.0218(13) -0.0061(11) 0.0001(10) -0.0061(11)
C34 0.0201(13) 0.0232(12) 0.0170(12) -0.0056(10) -0.0018(10) -0.0015(10)
C35 0.0248(14) 0.0195(12) 0.0190(12) -0.0013(10) -0.0029(10) -0.0046(10)
C36 0.0173(13) 0.0224(13) 0.0272(14) -0.0039(11) -0.0017(10) -0.0040(10)
C37 0.0328(17) 0.0331(15) 0.0386(17) -0.0059(13) -0.0150(13) 0.0004(13)
C38 0.0252(15) 0.0388(16) 0.0248(14) -0.0005(12) -0.0051(11) -0.0009(12)
C41 0.0220(13) 0.0145(11) 0.0280(14) 0.0041(10) -0.0030(11) -0.0006(10)
C42 0.0176(13) 0.0190(12) 0.0365(15) 0.0023(11) -0.0011(11) -0.0015(10)
C43 0.0151(13) 0.0194(12) 0.0407(16) 0.0061(11) -0.0082(11) -0.0001(10)
C44 0.0181(13) 0.0166(12) 0.0316(14) 0.0057(10) -0.0093(11) -0.0054(10)
C45 0.0154(12) 0.0128(11) 0.0275(13) 0.0017(10) -0.0059(10) -0.0028(9)
C46 0.0262(15) 0.0235(13) 0.0384(16) 0.0076(12) -0.0167(12) -0.0103(11)
C47 0.0400(17) 0.0241(14) 0.0292(15) 0.0037(11) -0.0153(13) -0.0094(12)
C48 0.0319(16) 0.0199(13) 0.0277(14) 0.0010(11) -0.0036(12) -0.0039(11)
C51 0.0247(14) 0.0225(13) 0.0298(14) 0.0002(11) -0.0150(11) -0.0038(11)
C52 0.0324(15) 0.0250(13) 0.0176(12) -0.0036(10) -0.0130(11) -0.0011(11)
C53 0.0243(14) 0.0168(12) 0.0197(12) 0.0001(10) -0.0070(10) -0.0001(10)
C54 0.0282(15) 0.0230(13) 0.0201(13) -0.0016(10) -0.0055(11) 0.0042(11)
C55 0.0195(13) 0.0211(12) 0.0287(14) 0.0015(11) 0.0001(11) 0.0016(10)
C56 0.0176(13) 0.0196(12) 0.0337(15) 0.0020(11) -0.0076(11) -0.0008(10)
C57 0.0224(13) 0.0150(11) 0.0240(13) 0.0005(10) -0.0098(10) 0.0014(10)
C58 0.0221(13) 0.0154(11) 0.0181(12) 0.0005(10) -0.0071(10) 0.0007(10)
C61 0.0176(13) 0.0221(13) 0.0324(15) 0.0020(11) 0.0034(11) 0.0035(10)
C62 0.0340(16) 0.0278(14) 0.0260(14) 0.0012(12) 0.0011(12) 0.0023(12)
C63 0.0303(15) 0.0210(13) 0.0248(13) -0.0001(11) -0.0067(11) 0.0042(11)
C64 0.0228(13) 0.0157(11) 0.0230(13) 0.0025(10) -0.0070(10) 0.0039(10)
C65 0.0278(15) 0.0168(12) 0.0356(15) 0.0029(11) -0.0096(12) 0.0020(10)
C66 0.0225(15) 0.0230(14) 0.0509(19) 0.0036(13) -0.0144(13) 0.0002(11)
C67 0.0428(18) 0.0250(14) 0.0412(17) -0.0019(13) -0.0223(14) 0.0055(13)
C68 0.0413(18) 0.0257(14) 0.0325(15) -0.0041(12) -0.0144(13) 0.0051(12)
C71 0.0306(16) 0.0238(14) 0.0464(18) 0.0027(13) -0.0183(14) -0.0083(12)
C72 0.0498(19) 0.0255(14) 0.0299(15) 0.0003(12) -0.0191(14) -0.0087(13)
C73 0.0358(16) 0.0161(12) 0.0262(14) 0.0001(10) -0.0055(12) -0.0050(11)
C74 0.056(2) 0.0210(14) 0.0259(15) -0.0044(12) -0.0002(14) -0.0075(13)
C75 0.0334(17) 0.0219(14) 0.0404(17) -0.0009(13) 0.0128(13) -0.0033(12)
C76 0.0228(15) 0.0178(13) 0.0499(19) 0.0033(12) -0.0012(13) -0.0035(11)
C77 0.0258(14) 0.0119(11) 0.0374(15) 0.0032(11) -0.0071(12) -0.0038(10)
C78 0.0259(14) 0.0125(11) 0.0258(13) 0.0007(10) -0.0044(11) -0.0037(10)

loop_
_atom_type_symbol
_atom_type_description
_atom_type_scat_dispersion_real
_atom_type_scat_dispersion_imag
_atom_type_scat_source
C C 0.0033 0.0016 'International Tables Vol C Tables 4.2.6.8 and 6.1.1.4'
H H 0.0000 0.0000 'International Tables Vol C Tables 4.2.6.8 and 6.1.1.4'
N N 0.0061 0.0033 'International Tables Vol C Tables 4.2.6.8 and 6.1.1.4'
O O 0.0106 0.0060 'International Tables Vol C Tables 4.2.6.8 and 6.1.1.4'
Zn Zn 0.2839 1.4301 'International Tables Vol C Tables 4.2.6.8 and 6.1.1.4'

loop_
_geom_angle_atom_site_label_1
_geom_angle_atom_site_label_2
_geom_angle_atom_site_label_3
_geom_angle
_geom_angle_site_symmetry_1
_geom_angle_site_symmetry_3
N4 Zn1 N1 93.72(7) . .
N4 Zn1 N3 175.27(7) . .
N1 Zn1 N3 89.47(7) . .
N4 Zn1 O2 90.28(7) . .
N1 Zn1 O2 137.68(7) . .
N3 Zn1 O2 89.72(7) . .
N4 Zn1 O3 90.32(7) . .
N1 Zn1 O3 145.07(7) . .
N3 Zn1 O3 85.07(7) . .
O2 Zn1 O3 76.88(6) . .
N4 Zn1 O4 88.49(7) . .
N1 Zn1 O4 89.21(7) . .
N3 Zn1 O4 88.06(7) . .
O2 Zn1 O4 133.04(6) . .
O3 Zn1 O4 56.19(6) . .
N4 Zn1 O1 87.12(7) . .
N1 Zn1 O1 84.32(7) . .
N3 Zn1 O1 96.68(7) . .
O2 Zn1 O1 53.80(6) . .
O3 Zn1 O1 130.56(6) . .
O4 Zn1 O1 171.93(6) . .
N5 Zn2 N6 175.90(7) . .
N5 Zn2 N2 95.13(7) . .
N6 Zn2 N2 88.39(7) . .
N5 Zn2 O10 85.19(7) . .
N6 Zn2 O10 92.66(7) . .
N2 Zn2 O10 90.75(7) . .
N5 Zn2 O7 87.96(7) . .
N6 Zn2 O7 90.61(7) . .
N2 Zn2 O7 141.39(7) . .
O10 Zn2 O7 127.84(6) . .
N5 Zn2 O8 91.60(7) . .
N6 Zn2 O8 90.80(7) . .
N2 Zn2 O8 85.25(6) . .
O10 Zn2 O8 174.64(6) . .
O7 Zn2 O8 56.17(6) . .
N5 Zn2 O9 88.26(7) . .
N6 Zn2 O9 87.65(7) . .
N2 Zn2 O9 145.39(6) . .
O10 Zn2 O9 55.14(6) . .
O7 Zn2 O9 73.04(6) . .
O8 Zn2 O9 129.17(6) . .
N8 O1 Zn1 89.91(15) . .
N8 O2 Zn1 101.16(15) . .
N7 O3 Zn1 94.48(13) . .
N7 O4 Zn1 92.90(13) . .
N10 O7 Zn2 96.29(13) . .
N10 O8 Zn2 91.18(12) . .
N9 O9 Zn2 88.26(14) . .
N9 O10 Zn2 99.41(14) . .
C5 N1 C1 117.1(2) . .
C5 N1 Zn1 120.38(15) . .
C1 N1 Zn1 121.64(15) . .
C6 N2 C10 117.3(2) . .
C6 N2 Zn2 118.07(15) . .
C10 N2 Zn2 123.97(15) . .
C11 N3 C15 116.0(2) . .
C11 N3 Zn1 123.74(15) . .
C15 N3 Zn1 120.24(16) . .
C20 N4 C16 116.8(2) . .
C20 N4 Zn1 121.27(16) . .
C16 N4 Zn1 121.93(15) . .
C21 N5 C25 116.4(2) . .
C21 N5 Zn2 122.71(16) . .
C25 N5 Zn2 120.61(15) . .
C26 N6 C30 116.5(2) . .
C26 N6 Zn2 119.34(15) . .
C30 N6 Zn2 124.14(16) . .
O6 N7 O3 122.4(2) . .
O6 N7 O4 121.2(2) . .
O3 N7 O4 116.42(19) . .
O5 N8 O1 122.3(2) . .
O5 N8 O2 122.7(2) . .
O1 N8 O2 115.1(2) . .
O12 N9 O9 122.3(2) . .
O12 N9 O10 121.0(2) . .
O9 N9 O10 116.73(19) . .
O11 N10 O7 122.1(2) . .
O11 N10 O8 121.7(2) . .
O7 N10 O8 116.28(18) . .
N1 C1 C2 123.5(2) . .
N1 C1 H8 118.3 . .
C2 C1 H8 118.3 . .
C1 C2 C3 119.4(2) . .
C1 C2 H10 120.3 . .
C3 C2 H10 120.3 . .
C4 C3 C2 117.0(2) . .
C4 C3 C8 121.4(2) . .
C2 C3 C8 121.6(2) . .
C5 C4 C3 120.3(2) . .
C5 C4 H3 119.9 . .
C3 C4 H3 119.9 . .
N1 C5 C4 122.7(2) . .
N1 C5 H1 118.6 . .
C4 C5 H1 118.6 . .
N2 C6 C7 123.3(2) . .
N2 C6 H5 118.4 . .
C7 C6 H5 118.4 . .
C8 C7 C6 119.4(2) . .
C8 C7 H28 120.3 . .
C6 C7 H28 120.3 . .
C7 C8 C9 117.0(2) . .
C7 C8 C3 121.6(2) . .
C9 C8 C3 121.5(2) . .
C10 C9 C8 120.3(2) . .
C10 C9 H7 119.9 . .
C8 C9 H7 119.9 . .
N2 C10 C9 122.8(2) . .
N2 C10 H11 118.6 . .
C9 C10 H11 118.6 . .
N3 C11 C12 124.0(2) . .
N3 C11 H39 118.0 . .
C12 C11 H39 118.0 . .
C11 C12 C13 119.6(2) . .
C11 C12 H2 120.2 . .
C13 C12 H2 120.2 . .
C14 C13 C12 116.6(2) . .
C14 C13 C18 122.7(2) . 1_455
C12 C13 C18 120.6(2) . 1_455
C15 C14 C13 119.9(2) . .
C15 C14 H15 120.1 . .
C13 C14 H15 120.1 . .
N3 C15 C14 123.8(2) . .
N3 C15 H12 118.1 . .
C14 C15 H12 118.1 . .
N4 C16 C17 123.4(2) . .
N4 C16 H20 118.3 . .
C17 C16 H20 118.3 . .
C16 C17 C18 119.5(2) . .
C16 C17 H13 120.2 . .
C18 C17 H13 120.2 . .
C19 C18 C17 116.6(2) . .
C19 C18 C13 120.7(2) . 1_655
C17 C18 C13 122.6(2) . 1_655
C20 C19 C18 120.4(2) . .
C20 C19 H16 119.8 . .
C18 C19 H16 119.8 . .
N4 C20 C19 123.2(2) . .
N4 C20 H21 118.4 . .
C19 C20 H21 118.4 . .
N5 C21 C22 123.7(2) . .
N5 C21 H18 118.2 . .
C22 C21 H18 118.2 . .
C21 C22 C23 120.0(2) . .
C21 C22 H23 120.0 . .
C23 C22 H23 120.0 . .
C24 C23 C22 116.7(2) . .
C24 C23 C28 121.8(2) . 1_455
C22 C23 C28 121.4(2) . 1_455
C25 C24 C23 119.9(2) . .
C25 C24 H17 120.1 . .
C23 C24 H17 120.1 . .
N5 C25 C24 123.4(2) . .
N5 C25 H25 118.3 . .
C24 C25 H25 118.3 . .
N6 C26 C27 123.9(2) . .
N6 C26 H6 118.0 . .
C27 C26 H6 118.0 . .
C26 C27 C28 119.9(2) . .
C26 C27 H4 120.1 . .
C28 C27 H4 120.1 . .
C27 C28 C29 116.4(2) . .
C27 C28 C23 119.7(2) . 1_655
C29 C28 C23 123.9(2) . 1_655
C30 C29 C28 120.0(2) . .
C30 C29 H29 120.0 . .
C28 C29 H29 120.0 . .
N6 C30 C29 123.3(2) . .
N6 C30 H14 118.4 . .
C29 C30 H14 118.4 . .
C32 C31 C36 117.4(3) . .
C32 C31 C37 121.8(2) . .
C36 C31 C37 120.8(2) . .
C33 C32 C31 121.3(2) . .
C33 C32 H32 119.4 . .
C31 C32 H32 119.4 . .
C32 C33 C34 121.2(2) . .
C32 C33 H33 119.4 . .
C34 C33 H33 119.4 . .
C35 C34 C33 117.7(2) . .
C35 C34 C38 121.2(2) . .
C33 C34 C38 121.1(2) . .
C34 C35 C36 121.3(2) . .
C34 C35 H35 119.4 . .
C36 C35 H35 119.4 . .
C35 C36 C31 121.1(2) . .
C35 C36 H36 119.4 . .
C31 C36 H36 119.4 . .
C31 C37 H37A 109.5 . .
C31 C37 H37B 109.5 . .
H37A C37 H37B 109.5 . .
C31 C37 H37C 109.5 . .
H37A C37 H37C 109.5 . .
H37B C37 H37C 109.5 . .
C34 C38 H38A 109.5 . .
C34 C38 H38B 109.5 . .
H38A C38 H38B 109.5 . .
C34 C38 H38C 109.5 . .
H38A C38 H38C 109.5 . .
H38B C38 H38C 109.5 . .
C48 C41 C45 118.8(2) 2_566 2_566
C48 C41 C42 122.9(2) 2_566 .
C45 C41 C42 118.3(2) 2_566 .
C43 C42 C41 121.9(2) . .
C43 C42 H42 119.0 . .
C41 C42 H42 119.0 . .
C42 C43 C44 121.4(2) . .
C42 C43 H43 119.3 . .
C44 C43 H43 119.3 . .
C46 C44 C45 118.8(2) . .
C46 C44 C43 122.8(2) . .
C45 C44 C43 118.3(2) . .
C44 C45 C41 120.0(2) . 2_566
C44 C45 C45 120.1(3) . 2_566
C41 C45 C45 119.9(3) 2_566 2_566
C47 C46 C44 121.0(3) . .
C47 C46 H46 119.5 . .
C44 C46 H46 119.5 . .
C46 C47 C48 120.6(3) . .
C46 C47 H47 119.7 . .
C48 C47 H47 119.7 . .
C47 C48 C41 120.8(3) . 2_566
C47 C48 H48 119.6 . .
C41 C48 H48 119.6 2_566 .
C52 C51 C57 121.0(2) . 2_765
C52 C51 H51 119.5 . .
C57 C51 H51 119.5 2_765 .
C51 C52 C53 122.2(2) . .
C51 C52 H52 118.9 . .
C53 C52 H52 118.9 . .
C54 C53 C58 118.9(2) . .
C54 C53 C52 123.0(2) . .
C58 C53 C52 118.1(2) . .
C55 C54 C53 120.5(2) . .
C55 C54 H54 119.8 . .
C53 C54 H54 119.8 . .
C56 C55 C54 121.1(2) . .
C56 C55 H55 119.4 . .
C54 C55 H55 119.4 . .
C55 C56 C57 120.5(2) . .
C55 C56 H56 119.7 . .
C57 C56 H56 119.7 . .
C56 C57 C58 119.0(2) . .
C56 C57 C51 122.2(2) . 2_765
C58 C57 C51 118.8(2) . 2_765
C57 C58 C53 120.0(2) . .
C57 C58 C58 120.2(3) . 2_765
C53 C58 C58 119.8(3) . 2_765
C62 C61 C65 121.7(3) . 2_776
C62 C61 H61 119.2 . .
C65 C61 H61 119.2 2_776 .
C61 C62 C63 121.9(3) . .
C61 C62 H62 119.0 . .
C63 C62 H62 119.0 . .
C64 C63 C68 119.2(3) . .
C64 C63 C62 118.4(3) . .
C68 C63 C62 122.4(3) . .
C63 C64 C64 120.9(3) . 2_776
C63 C64 C65 120.3(2) . .
C64 C64 C65 118.7(3) 2_776 .
C66 C65 C64 118.3(3) . .
C66 C65 C61 123.5(3) . 2_776
C64 C65 C61 118.2(3) . 2_776
C67 C66 C65 120.4(3) . .
C67 C66 H66 119.8 . .
C65 C66 H66 119.8 . .
C68 C67 C66 122.5(3) . .
C68 C67 H67 118.8 . .
C66 C67 H67 118.8 . .
C67 C68 C63 119.3(3) . .
C67 C68 H68 120.3 . .
C63 C68 H68 120.3 . .
C72 C71 C77 121.6(3) . 2_755
C72 C71 H71 119.2 . .
C77 C71 H71 119.2 2_755 .
C71 C72 C73 121.3(3) . .
C71 C72 H72 119.3 . .
C73 C72 H72 119.3 . .
C74 C73 C78 117.7(3) . .
C74 C73 C72 123.2(3) . .
C78 C73 C72 119.1(2) . .
C75 C74 C73 121.1(3) . .
C75 C74 H74 119.4 . .
C73 C74 H74 119.4 . .
C76 C75 C74 120.9(3) . .
C76 C75 H75 119.5 . .
C74 C75 H75 119.5 . .
C75 C76 C77 120.9(3) . .
C75 C76 H76 119.6 . .
C77 C76 H76 119.6 . .
C76 C77 C78 118.7(3) . .
C76 C77 C71 122.7(3) . 2_755
C78 C77 C71 118.6(2) . 2_755
C77 C78 C73 120.6(2) . .
C77 C78 C78 120.1(3) . 2_755
C73 C78 C78 119.2(3) . 2_755

loop_
_geom_bond_atom_site_label_1
_geom_bond_atom_site_label_2
_geom_bond_distance
_geom_bond_site_symmetry_2
Zn1 N4 2.1159(19) .
Zn1 N1 2.1530(19) .
Zn1 N3 2.1575(19) .
Zn1 O2 2.216(2) .
Zn1 O3 2.2697(18) .
Zn1 O4 2.3006(18) .
Zn1 O1 2.456(2) .
Zn2 N5 2.1260(19) .
Zn2 N6 2.1492(19) .
Zn2 N2 2.1601(19) .
Zn2 O10 2.1909(18) .
Zn2 O7 2.2239(18) .
Zn2 O8 2.3309(18) .
Zn2 O9 2.4385(19) .
O1 N8 1.253(3) .
O2 N8 1.265(3) .
O3 N7 1.264(3) .
O4 N7 1.269(3) .
O5 N8 1.208(3) .
O6 N7 1.221(3) .
O7 N10 1.262(2) .
O8 N10 1.265(2) .
O9 N9 1.255(3) .
O10 N9 1.274(3) .
O11 N10 1.223(2) .
O12 N9 1.219(2) .
N1 C5 1.346(3) .
N1 C1 1.346(3) .
N2 C6 1.339(3) .
N2 C10 1.345(3) .
N3 C11 1.343(3) .
N3 C15 1.347(3) .
N4 C20 1.345(3) .
N4 C16 1.348(3) .
N5 C21 1.345(3) .
N5 C25 1.345(3) .
N6 C26 1.340(3) .
N6 C30 1.350(3) .
C1 C2 1.376(3) .
C1 H8 0.9500 .
C2 C3 1.400(3) .
C2 H10 0.9500 .
C3 C4 1.386(3) .
C3 C8 1.484(3) .
C4 C5 1.379(3) .
C4 H3 0.9500 .
C5 H1 0.9500 .
C6 C7 1.390(3) .
C6 H5 0.9500 .
C7 C8 1.389(3) .
C7 H28 0.9500 .
C8 C9 1.395(3) .
C9 C10 1.377(3) .
C9 H7 0.9500 .
C10 H11 0.9500 .
C11 C12 1.379(3) .
C11 H39 0.9500 .
C12 C13 1.396(3) .
C12 H2 0.9500 .
C13 C14 1.394(3) .
C13 C18 1.477(3) 1_455
C14 C15 1.376(3) .
C14 H15 0.9500 .
C15 H12 0.9500 .
C16 C17 1.380(3) .
C16 H20 0.9500 .
C17 C18 1.398(3) .
C17 H13 0.9500 .
C18 C19 1.393(3) .
C18 C13 1.477(3) 1_655
C19 C20 1.371(3) .
C19 H16 0.9500 .
C20 H21 0.9500 .
C21 C22 1.373(3) .
C21 H18 0.9500 .
C22 C23 1.393(3) .
C22 H23 0.9500 .
C23 C24 1.392(3) .
C23 C28 1.472(3) 1_455
C24 C25 1.381(3) .
C24 H17 0.9500 .
C25 H25 0.9500 .
C26 C27 1.377(3) .
C26 H6 0.9500 .
C27 C28 1.396(3) .
C27 H4 0.9500 .
C28 C29 1.401(3) .
C28 C23 1.472(3) 1_655
C29 C30 1.381(3) .
C29 H29 0.9500 .
C30 H14 0.9500 .
C31 C32 1.394(4) .
C31 C36 1.395(4) .
C31 C37 1.504(4) .
C32 C33 1.387(4) .
C32 H32 0.9500 .
C33 C34 1.390(4) .
C33 H33 0.9500 .
C34 C35 1.389(3) .
C34 C38 1.496(4) .
C35 C36 1.389(4) .
C35 H35 0.9500 .
C36 H36 0.9500 .
C37 H37A 0.9800 .
C37 H37B 0.9800 .
C37 H37C 0.9800 .
C38 H38A 0.9800 .
C38 H38B 0.9800 .
C38 H38C 0.9800 .
C41 C48 1.394(4) 2_566
C41 C45 1.425(3) 2_566
C41 C42 1.438(4) .
C42 C43 1.344(4) .
C42 H42 0.9500 .
C43 C44 1.442(4) .
C43 H43 0.9500 .
C44 C46 1.393(4) .
C44 C45 1.424(3) .
C45 C41 1.425(3) 2_566
C45 C45 1.430(5) 2_566
C46 C47 1.383(4) .
C46 H46 0.9500 .
C47 C48 1.389(4) .
C47 H47 0.9500 .
C48 C41 1.394(4) 2_566
C48 H48 0.9500 .
C51 C52 1.345(4) .
C51 C57 1.437(4) 2_765
C51 H51 0.9500 .
C52 C53 1.444(4) .
C52 H52 0.9500 .
C53 C54 1.403(3) .
C53 C58 1.422(3) .
C54 C55 1.387(4) .
C54 H54 0.9500 .
C55 C56 1.379(4) .
C55 H55 0.9500 .
C56 C57 1.403(3) .
C56 H56 0.9500 .
C57 C58 1.420(3) .
C57 C51 1.437(4) 2_765
C58 C58 1.432(5) 2_765
C61 C62 1.337(4) .
C61 C65 1.440(4) 2_776
C61 H61 0.9500 .
C62 C63 1.429(4) .
C62 H62 0.9500 .
C63 C64 1.408(4) .
C63 C68 1.418(4) .
C64 C64 1.434(5) 2_776
C64 C65 1.439(4) .
C65 C66 1.396(4) .
C65 C61 1.440(4) 2_776
C66 C67 1.380(4) .
C66 H66 0.9500 .
C67 C68 1.377(4) .
C67 H67 0.9500 .
C68 H68 0.9500 .
C71 C72 1.350(4) .
C71 C77 1.428(4) 2_755
C71 H71 0.9500 .
C72 C73 1.428(4) .
C72 H72 0.9500 .
C73 C74 1.411(4) .
C73 C78 1.420(4) .
C74 C75 1.379(5) .
C74 H74 0.9500 .
C75 C76 1.371(4) .
C75 H75 0.9500 .
C76 C77 1.401(4) .
C76 H76 0.9500 .
C77 C78 1.418(4) .
C77 C71 1.428(4) 2_755
C78 C78 1.436(5) 2_755

loop_
_geom_hbond_atom_site_label_D
_geom_hbond_atom_site_label_H
_geom_hbond_atom_site_label_A
_geom_hbond_distance_DH
_geom_hbond_distance_HA
_geom_hbond_distance_DA
_geom_hbond_angle_DHA
_geom_hbond_site_symmetry_A
C25 H25 O2 0.95 2.67 3.283(3) 122.8 1_554
C24 H17 O2 0.95 2.63 3.254(3) 123.5 1_554
C16 H20 O7 0.95 2.52 3.177(3) 126.5 1_556
C17 H13 O7 0.95 2.61 3.209(3) 121.1 1_556

loop_
_geom_torsion_atom_site_label_1
_geom_torsion_atom_site_label_2
_geom_torsion_atom_site_label_3
_geom_torsion_atom_site_label_4
_geom_torsion
_geom_torsion_site_symmetry_1
_geom_torsion_site_symmetry_4
N4 Zn1 O1 N8 90.78(14) . .
N1 Zn1 O1 N8 -175.19(14) . .
N3 Zn1 O1 N8 -86.40(14) . .
O2 Zn1 O1 N8 -1.68(13) . .
O3 Zn1 O1 N8 2.83(17) . .
N4 Zn1 O2 N8 -84.54(14) . .
N1 Zn1 O2 N8 11.30(19) . .
N3 Zn1 O2 N8 100.19(14) . .
O3 Zn1 O2 N8 -174.80(15) . .
O4 Zn1 O2 N8 -172.73(12) . .
O1 Zn1 O2 N8 1.69(13) . .
N4 Zn1 O3 N7 87.26(13) . .
N1 Zn1 O3 N7 -9.70(19) . .
N3 Zn1 O3 N7 -91.67(13) . .
O2 Zn1 O3 N7 177.47(14) . .
O4 Zn1 O3 N7 -0.71(12) . .
O1 Zn1 O3 N7 173.74(12) . .
N4 Zn1 O4 N7 -90.69(13) . .
N1 Zn1 O4 N7 175.57(13) . .
N3 Zn1 O4 N7 86.08(13) . .
O2 Zn1 O4 N7 -1.72(17) . .
O3 Zn1 O4 N7 0.70(12) . .
N5 Zn2 O7 N10 91.58(13) . .
N6 Zn2 O7 N10 -92.27(13) . .
N2 Zn2 O7 N10 -4.09(19) . .
O10 Zn2 O7 N10 173.89(12) . .
O8 Zn2 O7 N10 -1.72(12) . .
O9 Zn2 O7 N10 -179.62(14) . .
N5 Zn2 O8 N10 -84.77(13) . .
N6 Zn2 O8 N10 91.91(13) . .
N2 Zn2 O8 N10 -179.78(13) . .
O7 Zn2 O8 N10 1.71(12) . .
O9 Zn2 O8 N10 4.29(15) . .
N5 Zn2 O9 N9 -81.39(13) . .
N6 Zn2 O9 N9 98.85(13) . .
N2 Zn2 O9 N9 15.12(19) . .
O10 Zn2 O9 N9 3.97(12) . .
O7 Zn2 O9 N9 -169.79(14) . .
O8 Zn2 O9 N9 -172.03(12) . .
N5 Zn2 O10 N9 87.27(14) . .
N6 Zn2 O10 N9 -89.23(14) . .
N2 Zn2 O10 N9 -177.65(14) . .
O7 Zn2 O10 N9 3.61(17) . .
O9 Zn2 O10 N9 -3.96(12) . .
N4 Zn1 N1 C5 -84.07(17) . .
N3 Zn1 N1 C5 92.43(17) . .
O2 Zn1 N1 C5 -178.57(15) . .
O3 Zn1 N1 C5 11.8(2) . .
O4 Zn1 N1 C5 4.37(17) . .
O1 Zn1 N1 C5 -170.80(17) . .
N4 Zn1 N1 C1 107.23(18) . .
N3 Zn1 N1 C1 -76.27(18) . .
O2 Zn1 N1 C1 12.7(2) . .
O3 Zn1 N1 C1 -156.87(16) . .
O4 Zn1 N1 C1 -164.33(18) . .
O1 Zn1 N1 C1 20.50(18) . .
N5 Zn2 N2 C6 107.14(17) . .
N6 Zn2 N2 C6 -70.73(17) . .
O10 Zn2 N2 C6 21.90(17) . .
O7 Zn2 N2 C6 -159.69(15) . .
O8 Zn2 N2 C6 -161.67(17) . .
O9 Zn2 N2 C6 12.8(2) . .
N5 Zn2 N2 C10 -82.25(18) . .
N6 Zn2 N2 C10 99.87(18) . .
O10 Zn2 N2 C10 -167.49(18) . .
O7 Zn2 N2 C10 10.9(2) . .
O8 Zn2 N2 C10 8.94(17) . .
O9 Zn2 N2 C10 -176.62(15) . .
N1 Zn1 N3 C11 -18.20(19) . .
O2 Zn1 N3 C11 -155.89(19) . .
O3 Zn1 N3 C11 127.26(19) . .
O4 Zn1 N3 C11 71.03(19) . .
O1 Zn1 N3 C11 -102.42(19) . .
N1 Zn1 N3 C15 161.14(18) . .
O2 Zn1 N3 C15 23.45(18) . .
O3 Zn1 N3 C15 -53.40(18) . .
O4 Zn1 N3 C15 -109.63(18) . .
O1 Zn1 N3 C15 76.92(18) . .
N1 Zn1 N4 C20 -7.82(18) . .
O2 Zn1 N4 C20 130.02(18) . .
O3 Zn1 N4 C20 -153.10(18) . .
O4 Zn1 N4 C20 -96.93(18) . .
O1 Zn1 N4 C20 76.29(18) . .
N1 Zn1 N4 C16 169.74(18) . .
O2 Zn1 N4 C16 -52.42(18) . .
O3 Zn1 N4 C16 24.46(18) . .
O4 Zn1 N4 C16 80.63(18) . .
O1 Zn1 N4 C16 -106.15(18) . .
N2 Zn2 N5 C21 1.90(18) . .
O10 Zn2 N5 C21 92.23(17) . .
O7 Zn2 N5 C21 -139.53(17) . .
O8 Zn2 N5 C21 -83.47(17) . .
O9 Zn2 N5 C21 147.39(17) . .
N2 Zn2 N5 C25 -172.16(18) . .
O10 Zn2 N5 C25 -81.84(18) . .
O7 Zn2 N5 C25 46.41(18) . .
O8 Zn2 N5 C25 102.47(18) . .
O9 Zn2 N5 C25 -26.68(18) . .
N2 Zn2 N6 C26 -35.95(17) . .
O10 Zn2 N6 C26 -126.63(17) . .
O7 Zn2 N6 C26 105.44(17) . .
O8 Zn2 N6 C26 49.27(17) . .
O9 Zn2 N6 C26 178.44(17) . .
N2 Zn2 N6 C30 142.05(18) . .
O10 Zn2 N6 C30 51.37(18) . .
O7 Zn2 N6 C30 -76.56(18) . .
O8 Zn2 N6 C30 -132.73(18) . .
O9 Zn2 N6 C30 -3.56(18) . .
Zn1 O3 N7 O6 -179.43(19) . .
Zn1 O3 N7 O4 1.2(2) . .
Zn1 O4 N7 O6 179.44(19) . .
Zn1 O4 N7 O3 -1.17(19) . .
Zn1 O1 N8 O5 -177.6(2) . .
Zn1 O1 N8 O2 2.6(2) . .
Zn1 O2 N8 O5 177.2(2) . .
Zn1 O2 N8 O1 -3.0(2) . .
Zn2 O9 N9 O12 173.5(2) . .
Zn2 O9 N9 O10 -6.27(19) . .
Zn2 O10 N9 O12 -172.67(18) . .
Zn2 O10 N9 O9 7.1(2) . .
Zn2 O7 N10 O11 -178.15(19) . .
Zn2 O7 N10 O8 2.9(2) . .
Zn2 O8 N10 O11 178.30(19) . .
Zn2 O8 N10 O7 -2.78(19) . .
C5 N1 C1 C2 -1.9(3) . .
Zn1 N1 C1 C2 167.12(19) . .
N1 C1 C2 C3 -0.8(4) . .
C1 C2 C3 C4 2.9(3) . .
C1 C2 C3 C8 -176.5(2) . .
C2 C3 C4 C5 -2.3(3) . .
C8 C3 C4 C5 177.1(2) . .
C1 N1 C5 C4 2.5(3) . .
Zn1 N1 C5 C4 -166.68(17) . .
C3 C4 C5 N1 -0.4(4) . .
C10 N2 C6 C7 -1.7(3) . .
Zn2 N2 C6 C7 169.49(18) . .
N2 C6 C7 C8 0.7(4) . .
C6 C7 C8 C9 0.4(3) . .
C6 C7 C8 C3 -178.9(2) . .
C4 C3 C8 C7 155.3(2) . .
C2 C3 C8 C7 -25.4(4) . .
C4 C3 C8 C9 -24.0(3) . .
C2 C3 C8 C9 155.4(2) . .
C7 C8 C9 C10 -0.5(3) . .
C3 C8 C9 C10 178.8(2) . .
C6 N2 C10 C9 1.7(3) . .
Zn2 N2 C10 C9 -169.00(17) . .
C8 C9 C10 N2 -0.6(4) . .
C15 N3 C11 C12 -2.6(4) . .
Zn1 N3 C11 C12 176.81(18) . .
N3 C11 C12 C13 0.4(4) . .
C11 C12 C13 C14 2.3(3) . .
C11 C12 C13 C18 -176.2(2) . 1_455
C12 C13 C14 C15 -2.7(4) . .
C18 C13 C14 C15 175.7(2) 1_455 .
C11 N3 C15 C14 2.1(4) . .
Zn1 N3 C15 C14 -177.32(19) . .
C13 C14 C15 N3 0.6(4) . .
C20 N4 C16 C17 0.5(3) . .
Zn1 N4 C16 C17 -177.18(17) . .
N4 C16 C17 C18 0.8(4) . .
C16 C17 C18 C19 -1.3(3) . .
C16 C17 C18 C13 179.7(2) . 1_655
C17 C18 C19 C20 0.5(3) . .
C13 C18 C19 C20 179.6(2) 1_655 .
C16 N4 C20 C19 -1.3(3) . .
Zn1 N4 C20 C19 176.40(18) . .
C18 C19 C20 N4 0.8(4) . .
C25 N5 C21 C22 -1.4(3) . .
Zn2 N5 C21 C22 -175.65(18) . .
N5 C21 C22 C23 0.3(4) . .
C21 C22 C23 C24 1.2(3) . .
C21 C22 C23 C28 -176.0(2) . 1_455
C22 C23 C24 C25 -1.6(3) . .
C28 C23 C24 C25 175.6(2) 1_455 .
C21 N5 C25 C24 0.9(3) . .
Zn2 N5 C25 C24 175.36(18) . .
C23 C24 C25 N5 0.6(4) . .
C30 N6 C26 C27 -1.1(3) . .
Zn2 N6 C26 C27 177.03(18) . .
N6 C26 C27 C28 1.3(4) . .
C26 C27 C28 C29 -0.4(3) . .
C26 C27 C28 C23 177.7(2) . 1_655
C27 C28 C29 C30 -0.6(3) . .
C23 C28 C29 C30 -178.5(2) 1_655 .
C26 N6 C30 C29 0.1(3) . .
Zn2 N6 C30 C29 -177.93(17) . .
C28 C29 C30 N6 0.7(3) . .
C36 C31 C32 C33 0.4(4) . .
C37 C31 C32 C33 -179.2(2) . .
C31 C32 C33 C34 0.6(4) . .
C32 C33 C34 C35 -1.3(4) . .
C32 C33 C34 C38 178.4(2) . .
C33 C34 C35 C36 1.2(4) . .
C38 C34 C35 C36 -178.5(2) . .
C34 C35 C36 C31 -0.3(4) . .
C32 C31 C36 C35 -0.5(4) . .
C37 C31 C36 C35 179.1(2) . .
C48 C41 C42 C43 -178.1(2) 2_566 .
C45 C41 C42 C43 1.9(4) 2_566 .
C41 C42 C43 C44 -1.0(4) . .
C42 C43 C44 C46 -178.7(2) . .
C42 C43 C44 C45 -0.4(4) . .
C46 C44 C45 C41 -0.7(3) . 2_566
C43 C44 C45 C41 -179.0(2) . 2_566
C46 C44 C45 C45 179.1(3) . 2_566
C43 C44 C45 C45 0.7(4) . 2_566
C45 C44 C46 C47 -1.0(4) . .
C43 C44 C46 C47 177.3(2) . .
C44 C46 C47 C48 2.0(4) . .
C46 C47 C48 C41 -1.4(4) . 2_566
C57 C51 C52 C53 0.4(4) 2_765 .
C51 C52 C53 C54 179.1(2) . .
C51 C52 C53 C58 -0.3(4) . .
C58 C53 C54 C55 -0.2(4) . .
C52 C53 C54 C55 -179.5(2) . .
C53 C54 C55 C56 -1.0(4) . .
C54 C55 C56 C57 1.3(4) . .
C55 C56 C57 C58 -0.5(4) . .
C55 C56 C57 C51 179.0(2) . 2_765
C56 C57 C58 C53 -0.7(3) . .
C51 C57 C58 C53 179.8(2) 2_765 .
C56 C57 C58 C58 -180.0(3) . 2_765
C51 C57 C58 C58 0.6(4) 2_765 2_765
C54 C53 C58 C57 1.1(3) . .
C52 C53 C58 C57 -179.6(2) . .
C54 C53 C58 C58 -179.7(3) . 2_765
C52 C53 C58 C58 -0.3(4) . 2_765
C65 C61 C62 C63 0.7(4) 2_776 .
C61 C62 C63 C64 1.1(4) . .
C61 C62 C63 C68 178.7(3) . .
C68 C63 C64 C64 -179.5(3) . 2_776
C62 C63 C64 C64 -1.8(4) . 2_776
C68 C63 C64 C65 1.3(4) . .
C62 C63 C64 C65 178.9(2) . .
C63 C64 C65 C66 -1.8(4) . .
C64 C64 C65 C66 178.9(3) 2_776 .
C63 C64 C65 C61 178.2(2) . 2_776
C64 C64 C65 C61 -1.0(4) 2_776 2_776
C64 C65 C66 C67 1.1(4) . .
C61 C65 C66 C67 -179.0(2) 2_776 .
C65 C66 C67 C68 0.3(4) . .
C66 C67 C68 C63 -0.9(4) . .
C64 C63 C68 C67 0.1(4) . .
C62 C63 C68 C67 -177.5(2) . .
C77 C71 C72 C73 0.6(4) 2_755 .
C71 C72 C73 C74 179.8(3) . .
C71 C72 C73 C78 -0.6(4) . .
C78 C73 C74 C75 0.4(4) . .
C72 C73 C74 C75 -180.0(3) . .
C73 C74 C75 C76 -0.4(4) . .
C74 C75 C76 C77 0.1(4) . .
C75 C76 C77 C78 0.2(4) . .
C75 C76 C77 C71 180.0(3) . 2_755
C76 C77 C78 C73 -0.2(4) . .
C71 C77 C78 C73 180.0(2) 2_755 .
C76 C77 C78 C78 179.8(3) . 2_755
C71 C77 C78 C78 0.0(4) 2_755 2_755
C74 C73 C78 C77 -0.1(4) . .
C72 C73 C78 C77 -179.7(2) . .
C74 C73 C78 C78 179.9(3) . 2_755
C72 C73 C78 C78 0.3(4) . 2_755
